data_2211260
loop_
_publ_author_name
'Diao, Chun-Hua'
'Yu, Ming'

_publ_section_title
;(<i>E</i>)-2-Methoxy-<i>N</i>'-[3-methoxy-4-(4-nitrobenzyloxy)benzylidene]benzohydrazide
 monohydrate
;
_journal_coeditor_code AT2152
_journal_issue 12
_journal_name_full 'Acta Crystallographica Section E'
_journal_page_first o5497
_journal_page_last o5498
_journal_paper_doi 10.1107/S1600536806046666
_journal_volume 62
_journal_year 2006
_chemical_formula_iupac 'C23 H21 N3 O6, H2 O'
_chemical_formula_moiety 'C23 H21 N3 O6, H2 O'
_chemical_formula_sum 'C23 H23 N3 O7'
_chemical_formula_weight 453.44
_chemical_name_systematic
;
(E)-2-Methoxy-N'-[4-(4-Nitrobenzyloxy)-3-methoxybenzylidene]benzohydrazide
monohydrate
;
_space_group_IT_number 15
_symmetry_cell_setting monoclinic
_symmetry_space_group_name_Hall '-C 2yc'
_symmetry_space_group_name_H-M 'C 1 2/c 1'
_atom_sites_solution_hydrogens geom
_atom_sites_solution_primary direct
_atom_sites_solution_secondary difmap
_audit_creation_method SHELXL-97
_cell_angle_alpha 90.00
_cell_angle_beta 108.436(5)
_cell_angle_gamma 90.00
_cell_formula_units_Z 8
_cell_length_a 37.270(6)
_cell_length_b 8.5936(13)
_cell_length_c 14.431(2)
_cell_measurement_reflns_used 2776
_cell_measurement_temperature 294(2)
_cell_measurement_theta_max 25.89
_cell_measurement_theta_min 2.44
_cell_volume 4384.8(12)
_computing_cell_refinement 'SAINT (Bruker, 1999)'
_computing_data_collection 'SMART (Bruker, 1999)'
_computing_data_reduction SAINT
_computing_molecular_graphics 'SHELXTL (Sheldrick, 1997b)'
_computing_publication_material SHELXTL
_computing_structure_refinement 'SHELXL97 (Sheldrick, 1997a)'
_computing_structure_solution 'SHELXS97 (Sheldrick, 1997a)'
_diffrn_ambient_temperature 294(2)
_diffrn_measured_fraction_theta_full 0.989
_diffrn_measured_fraction_theta_max 0.989
_diffrn_measurement_device_type 'Bruker SMART APEX CCD area-detector'
_diffrn_measurement_method '\f and \w'
_diffrn_radiation_monochromator graphite
_diffrn_radiation_source 'fine-focus sealed tube'
_diffrn_radiation_type MoK\a
_diffrn_radiation_wavelength 0.71073
_diffrn_reflns_av_R_equivalents 0.0362
_diffrn_reflns_av_sigmaI/netI 0.0439
_diffrn_reflns_limit_h_max 46
_diffrn_reflns_limit_h_min -22
_diffrn_reflns_limit_k_max 10
_diffrn_reflns_limit_k_min -9
_diffrn_reflns_limit_l_max 17
_diffrn_reflns_limit_l_min -17
_diffrn_reflns_number 11971
_diffrn_reflns_theta_full 26.40
_diffrn_reflns_theta_max 26.40
_diffrn_reflns_theta_min 2.30
_diffrn_standards_number 0
_exptl_absorpt_coefficient_mu 0.103
_exptl_absorpt_correction_T_max 0.982
_exptl_absorpt_correction_T_min 0.952
_exptl_absorpt_correction_type multi-scan
_exptl_absorpt_process_details '(SADABS; Sheldrick, 1996)'
_exptl_crystal_colour yellow
_exptl_crystal_density_diffrn 1.374
_exptl_crystal_density_method 'not measured'
_exptl_crystal_description block
_exptl_crystal_F_000 1904
_exptl_crystal_size_max 0.26
_exptl_crystal_size_mid 0.22
_exptl_crystal_size_min 0.18
_refine_diff_density_max 0.524
_refine_diff_density_min -0.577
_refine_ls_extinction_method none
_refine_ls_goodness_of_fit_ref 1.012
_refine_ls_hydrogen_treatment constr
_refine_ls_matrix_type full
_refine_ls_number_parameters 301
_refine_ls_number_reflns 4444
_refine_ls_number_restraints 15
_refine_ls_restrained_S_all 1.076
_refine_ls_R_factor_all 0.1119
_refine_ls_R_factor_gt 0.0601
_refine_ls_shift/su_max 0.001
_refine_ls_shift/su_mean 0.000
_refine_ls_structure_factor_coef Fsqd
_refine_ls_weighting_details 'calc w=1/[\s^2^(Fo^2^)+(0.074P)^2^+5.1033P] where P=(Fo^2^+2Fc^2^)/3'
_refine_ls_weighting_scheme calc
_refine_ls_wR_factor_gt 0.1463
_refine_ls_wR_factor_ref 0.1813
_reflns_number_gt 2548
_reflns_number_total 4444
_reflns_threshold_expression I>2\s(I)
_cod_data_source_file at2152.cif
_cod_data_source_block I
_cod_original_sg_symbol_H-M 'C 2/c'
_cod_database_code 2211260
_cod_database_fobs_code 2211260

loop_
_symmetry_equiv_pos_as_xyz
'x, y, z'
'-x, y, -z+1/2'
'x+1/2, y+1/2, z'
'-x+1/2, y+1/2, -z+1/2'
'-x, -y, -z'
'x, -y, z-1/2'
'-x+1/2, -y+1/2, -z'
'x+1/2, -y+1/2, z-1/2'

loop_
_atom_site_type_symbol
_atom_site_label
_atom_site_fract_x
_atom_site_fract_y
_atom_site_fract_z
_atom_site_U_iso_or_equiv
_atom_site_adp_type
_atom_site_calc_flag
_atom_site_refinement_flags
_atom_site_occupancy
O O1 0.02248(10) 1.2499(4) 0.6033(3) 0.1139(11) Uani d U 1
O O2 -0.01217(9) 1.2664(4) 0.4526(2) 0.0992(9) Uani d U 1
O O3 0.15032(5) 0.7963(3) 0.49271(14) 0.0551(6) Uani d . 1
O O4 0.20737(6) 0.7807(3) 0.64672(15) 0.0590(6) Uani d . 1
O O5 0.36198(7) 0.3435(3) 0.72027(17) 0.0838(9) Uani d . 1
O O6 0.36330(6) 0.1422(3) 0.46091(15) 0.0609(6) Uani d . 1
N N1 0.01500(9) 1.2194(4) 0.5176(3) 0.0783(9) Uani d . 1
N N2 0.30118(6) 0.4079(3) 0.56861(17) 0.0432(6) Uani d . 1
N N3 0.33026(6) 0.3151(3) 0.56114(17) 0.0456(6) Uani d . 1
H H3 0.3297 0.2772 0.5055 0.055 Uiso calc R 1
C C1 0.09540(9) 0.9531(4) 0.5344(2) 0.0597(9) Uani d . 1
H H1 0.1154 0.9085 0.5831 0.072 Uiso calc R 1
C C2 0.07042(9) 1.0488(4) 0.5600(3) 0.0666(10) Uani d . 1
H H2 0.0738 1.0706 0.6254 0.080 Uiso calc R 1
C C3 0.04061(9) 1.1113(4) 0.4885(3) 0.0571(8) Uani d . 1
C C4 0.03482(9) 1.0791(4) 0.3925(3) 0.0672(10) Uani d . 1
H H4 0.0140 1.1202 0.3445 0.081 Uiso calc R 1
C C5 0.06015(9) 0.9852(4) 0.3675(2) 0.0629(9) Uani d . 1
H H5 0.0564 0.9633 0.3020 0.076 Uiso calc R 1
C C6 0.09117(7) 0.9225(3) 0.4380(2) 0.0449(7) Uani d . 1
C C7 0.11915(7) 0.8255(3) 0.4082(2) 0.0466(7) Uani d . 1
H H7A 0.1076 0.7282 0.3798 0.056 Uiso calc R 1
H H7B 0.1274 0.8805 0.3599 0.056 Uiso calc R 1
C C8 0.17878(7) 0.7025(3) 0.4853(2) 0.0414(6) Uani d . 1
C C9 0.17878(8) 0.6193(3) 0.4039(2) 0.0451(7) Uani d . 1
H H9 0.1583 0.6259 0.3469 0.054 Uiso calc R 1
C C10 0.20939(8) 0.5256(3) 0.4073(2) 0.0440(7) Uani d . 1
H H10 0.2091 0.4681 0.3525 0.053 Uiso calc R 1
C C11 0.24023(7) 0.5160(3) 0.49031(19) 0.0376(6) Uani d . 1
C C12 0.24034(8) 0.6012(3) 0.57283(19) 0.0396(6) Uani d . 1
H H12 0.2611 0.5958 0.6293 0.048 Uiso calc R 1
C C13 0.20999(8) 0.6925(3) 0.57066(19) 0.0409(6) Uani d . 1
C C14 0.23710(9) 0.7680(4) 0.7364(2) 0.0585(8) Uani d . 1
H H14A 0.2417 0.6602 0.7534 0.088 Uiso calc R 1
H H14B 0.2301 0.8211 0.7867 0.088 Uiso calc R 1
H H14C 0.2596 0.8142 0.7297 0.088 Uiso calc R 1
C C15 0.27288(8) 0.4205(3) 0.4919(2) 0.0418(7) Uani d . 1
H H15 0.2729 0.3680 0.4356 0.050 Uiso calc R 1
C C16 0.35957(8) 0.2843(4) 0.6416(2) 0.0489(7) Uani d . 1
C C17 0.38944(8) 0.1762(3) 0.6314(2) 0.0469(7) Uani d . 1
C C18 0.41798(8) 0.1420(4) 0.7177(3) 0.0616(9) Uani d . 1
H H18 0.4170 0.1853 0.7759 0.074 Uiso calc R 1
C C19 0.44774(9) 0.0453(5) 0.7193(3) 0.0747(11) Uani d . 1
H H19 0.4663 0.0223 0.7781 0.090 Uiso calc R 1
C C20 0.44980(9) -0.0166(4) 0.6334(3) 0.0746(11) Uani d . 1
H H20 0.4700 -0.0806 0.6340 0.090 Uiso calc R 1
C C21 0.42221(9) 0.0153(4) 0.5465(3) 0.0613(9) Uani d . 1
H H21 0.4239 -0.0269 0.4886 0.074 Uiso calc R 1
C C22 0.39172(8) 0.1105(3) 0.5446(2) 0.0489(7) Uani d . 1
C C23 0.36352(12) 0.0737(5) 0.3710(3) 0.0843(12) Uani d . 1
H H23A 0.3863 0.1025 0.3579 0.126 Uiso calc R 1
H H23B 0.3421 0.1102 0.3190 0.126 Uiso calc R 1
H H23C 0.3623 -0.0375 0.3757 0.126 Uiso calc R 1
O O7 0.32072(7) 0.5767(3) 0.7925(2) 0.0868(8) Uani d D 1
H H7C 0.3331 0.5379 0.7573 0.104 Uiso d RD 1
H H7D 0.3228 0.5290 0.8458 0.104 Uiso d RD 1

loop_
_atom_site_aniso_label
_atom_site_aniso_U_11
_atom_site_aniso_U_22
_atom_site_aniso_U_33
_atom_site_aniso_U_12
_atom_site_aniso_U_13
_atom_site_aniso_U_23
O1 0.1122(14) 0.1165(14) 0.1161(14) 0.0098(10) 0.0405(10) -0.0164(10)
O2 0.0935(12) 0.0992(13) 0.1070(13) 0.0100(9) 0.0347(9) 0.0010(9)
O3 0.0440(12) 0.0730(14) 0.0463(12) 0.0194(10) 0.0113(9) -0.0036(11)
O4 0.0615(13) 0.0734(15) 0.0401(12) 0.0200(11) 0.0129(10) -0.0105(11)
O5 0.0743(16) 0.129(2) 0.0432(14) 0.0406(16) 0.0110(11) -0.0092(14)
O6 0.0669(14) 0.0715(15) 0.0465(13) 0.0209(12) 0.0211(11) 0.0014(11)
N1 0.0531(18) 0.082(2) 0.101(3) 0.0035(16) 0.0254(18) 0.006(2)
N2 0.0407(13) 0.0453(14) 0.0454(14) 0.0062(10) 0.0162(11) 0.0021(11)
N3 0.0401(13) 0.0530(15) 0.0434(14) 0.0096(11) 0.0129(11) -0.0033(11)
C1 0.0459(18) 0.074(2) 0.056(2) 0.0113(16) 0.0120(15) -0.0007(17)
C2 0.058(2) 0.082(2) 0.064(2) 0.0073(19) 0.0239(18) -0.0135(19)
C3 0.0423(17) 0.0495(18) 0.086(3) 0.0020(14) 0.0295(17) -0.0008(18)
C4 0.0458(19) 0.074(2) 0.081(3) 0.0153(17) 0.0188(17) 0.016(2)
C5 0.0519(19) 0.082(2) 0.053(2) 0.0157(18) 0.0139(16) 0.0101(18)
C6 0.0368(15) 0.0454(16) 0.0518(18) 0.0005(12) 0.0128(13) 0.0052(14)
C7 0.0407(16) 0.0511(17) 0.0455(17) 0.0046(13) 0.0100(13) 0.0041(14)
C8 0.0388(15) 0.0432(15) 0.0440(16) 0.0054(12) 0.0156(12) 0.0046(13)
C9 0.0407(15) 0.0544(17) 0.0390(16) 0.0025(13) 0.0111(12) -0.0002(13)
C10 0.0458(16) 0.0462(16) 0.0405(16) 0.0022(13) 0.0144(13) -0.0047(13)
C11 0.0404(15) 0.0349(14) 0.0401(15) 0.0019(11) 0.0165(12) 0.0024(12)
C12 0.0419(15) 0.0413(15) 0.0353(15) 0.0008(12) 0.0116(12) 0.0037(12)
C13 0.0453(16) 0.0440(16) 0.0356(15) 0.0033(13) 0.0158(12) -0.0001(12)
C14 0.070(2) 0.066(2) 0.0363(17) 0.0054(17) 0.0131(15) -0.0024(15)
C15 0.0451(16) 0.0412(16) 0.0412(16) 0.0027(12) 0.0165(13) -0.0019(13)
C16 0.0442(17) 0.0578(19) 0.0455(18) 0.0074(14) 0.0154(14) 0.0052(15)
C17 0.0379(15) 0.0504(17) 0.0534(18) 0.0022(13) 0.0157(13) 0.0076(14)
C18 0.0449(18) 0.071(2) 0.064(2) 0.0052(16) 0.0101(15) 0.0100(18)
C19 0.0424(19) 0.078(3) 0.091(3) 0.0112(18) 0.0035(18) 0.014(2)
C20 0.0409(19) 0.063(2) 0.118(4) 0.0094(16) 0.022(2) 0.000(2)
C21 0.0498(19) 0.0528(19) 0.086(3) 0.0043(15) 0.0288(19) -0.0012(18)
C22 0.0436(16) 0.0469(17) 0.0595(19) 0.0020(13) 0.0211(15) 0.0058(15)
C23 0.104(3) 0.096(3) 0.060(2) 0.023(2) 0.035(2) -0.009(2)
O7 0.0836(18) 0.0761(18) 0.091(2) 0.0099(14) 0.0143(15) -0.0052(15)

loop_
_atom_type_symbol
_atom_type_description
_atom_type_scat_dispersion_real
_atom_type_scat_dispersion_imag
_atom_type_scat_source
C C 0.0033 0.0016 'International Tables Vol C Tables 4.2.6.8 and 6.1.1.4'
H H 0.0000 0.0000 'International Tables Vol C Tables 4.2.6.8 and 6.1.1.4'
N N 0.0061 0.0033 'International Tables Vol C Tables 4.2.6.8 and 6.1.1.4'
O O 0.0106 0.0060 'International Tables Vol C Tables 4.2.6.8 and 6.1.1.4'

loop_
_geom_angle_atom_site_label_1
_geom_angle_atom_site_label_2
_geom_angle_atom_site_label_3
_geom_angle
C8 O3 C7 119.0(2)
C13 O4 C14 117.3(2)
C22 O6 C23 119.9(3)
O1 N1 O2 125.9(4)
O1 N1 C3 117.7(3)
O2 N1 C3 116.4(4)
C15 N2 N3 116.0(2)
C16 N3 N2 119.4(2)
C16 N3 H3 120.3
N2 N3 H3 120.3
C6 C1 C2 121.0(3)
C6 C1 H1 119.5
C2 C1 H1 119.5
C3 C2 C1 119.4(3)
C3 C2 H2 120.3
C1 C2 H2 120.3
C4 C3 C2 121.2(3)
C4 C3 N1 120.3(3)
C2 C3 N1 118.4(3)
C3 C4 C5 119.0(3)
C3 C4 H4 120.5
C5 C4 H4 120.5
C4 C5 C6 121.2(3)
C4 C5 H5 119.4
C6 C5 H5 119.4
C1 C6 C5 118.1(3)
C1 C6 C7 122.0(3)
C5 C6 C7 119.9(3)
O3 C7 C6 107.8(2)
O3 C7 H7A 110.1
C6 C7 H7A 110.1
O3 C7 H7B 110.1
C6 C7 H7B 110.1
H7A C7 H7B 108.5
O3 C8 C9 125.8(3)
O3 C8 C13 114.6(2)
C9 C8 C13 119.6(2)
C8 C9 C10 119.7(3)
C8 C9 H9 120.2
C10 C9 H9 120.2
C11 C10 C9 121.2(3)
C11 C10 H10 119.4
C9 C10 H10 119.4
C10 C11 C12 119.2(2)
C10 C11 C15 120.6(2)
C12 C11 C15 120.2(2)
C13 C12 C11 120.1(2)
C13 C12 H12 120.0
C11 C12 H12 120.0
O4 C13 C12 124.7(2)
O4 C13 C8 114.9(2)
C12 C13 C8 120.3(2)
O4 C14 H14A 109.5
O4 C14 H14B 109.5
H14A C14 H14B 109.5
O4 C14 H14C 109.5
H14A C14 H14C 109.5
H14B C14 H14C 109.5
N2 C15 C11 121.3(3)
N2 C15 H15 119.3
C11 C15 H15 119.3
O5 C16 N3 121.4(3)
O5 C16 C17 120.9(3)
N3 C16 C17 117.7(3)
C18 C17 C22 118.0(3)
C18 C17 C16 115.3(3)
C22 C17 C16 126.7(3)
C19 C18 C17 121.7(4)
C19 C18 H18 119.1
C17 C18 H18 119.1
C20 C19 C18 119.5(3)
C20 C19 H19 120.2
C18 C19 H19 120.2
C19 C20 C21 120.4(3)
C19 C20 H20 119.8
C21 C20 H20 119.8
C20 C21 C22 120.3(3)
C20 C21 H21 119.8
C22 C21 H21 119.8
O6 C22 C21 122.4(3)
O6 C22 C17 117.6(2)
C21 C22 C17 120.0(3)
O6 C23 H23A 109.5
O6 C23 H23B 109.5
H23A C23 H23B 109.5
O6 C23 H23C 109.5
H23A C23 H23C 109.5
H23B C23 H23C 109.5
H7C O7 H7D 115.8

loop_
_geom_bond_atom_site_label_1
_geom_bond_atom_site_label_2
_geom_bond_distance
O1 N1 1.208(4)
O2 N1 1.212(4)
O3 C8 1.363(3)
O3 C7 1.416(3)
O4 C13 1.363(3)
O4 C14 1.417(3)
O5 C16 1.221(4)
O6 C22 1.359(4)
O6 C23 1.427(4)
N1 C3 1.484(4)
N2 C15 1.270(3)
N2 N3 1.377(3)
N3 C16 1.345(4)
N3 H3 0.8600
C1 C6 1.375(4)
C1 C2 1.377(4)
C1 H1 0.9300
C2 C3 1.365(5)
C2 H2 0.9300
C3 C4 1.362(5)
C4 C5 1.375(5)
C4 H4 0.9300
C5 C6 1.385(4)
C5 H5 0.9300
C6 C7 1.500(4)
C7 H7A 0.9700
C7 H7B 0.9700
C8 C9 1.375(4)
C8 C13 1.404(4)
C9 C10 1.385(4)
C9 H9 0.9300
C10 C11 1.375(4)
C10 H10 0.9300
C11 C12 1.397(4)
C11 C15 1.462(4)
C12 C13 1.369(4)
C12 H12 0.9300
C14 H14A 0.9600
C14 H14B 0.9600
C14 H14C 0.9600
C15 H15 0.9300
C16 C17 1.493(4)
C17 C18 1.390(4)
C17 C22 1.400(4)
C18 C19 1.380(5)
C18 H18 0.9300
C19 C20 1.373(5)
C19 H19 0.9300
C20 C21 1.375(5)
C20 H20 0.9300
C21 C22 1.394(4)
C21 H21 0.9300
C23 H23A 0.9600
C23 H23B 0.9600
C23 H23C 0.9600
O7 H7C 0.8549
O7 H7D 0.8534

loop_
_geom_hbond_atom_site_label_D
_geom_hbond_atom_site_label_H
_geom_hbond_atom_site_label_A
_geom_hbond_site_symmetry_A
_geom_hbond_distance_DH
_geom_hbond_distance_HA
_geom_hbond_distance_DA
_geom_hbond_angle_DHA
_geom_hbond_publ_flag
N3 H3 O6 . 0.86 1.96 2.635(3) 135 yes
O7 H7C O5 . 0.85 2.14 2.913(4) 149 yes
O7 H7D O4 4_546 0.85 2.43 2.986(3) 123 yes

loop_
_geom_torsion_atom_site_label_1
_geom_torsion_atom_site_label_2
_geom_torsion_atom_site_label_3
_geom_torsion_atom_site_label_4
_geom_torsion
C15 N2 N3 C16 -173.8(3)
C6 C1 C2 C3 1.4(5)
C1 C2 C3 C4 0.9(5)
C1 C2 C3 N1 -177.4(3)
O1 N1 C3 C4 -176.4(4)
O2 N1 C3 C4 5.2(5)
O1 N1 C3 C2 1.9(5)
O2 N1 C3 C2 -176.5(3)
C2 C3 C4 C5 -1.7(5)
N1 C3 C4 C5 176.6(3)
C3 C4 C5 C6 0.3(5)
C2 C1 C6 C5 -2.7(5)
C2 C1 C6 C7 176.7(3)
C4 C5 C6 C1 1.9(5)
C4 C5 C6 C7 -177.6(3)
C8 O3 C7 C6 176.4(2)
C1 C6 C7 O3 -7.8(4)
C5 C6 C7 O3 171.6(3)
C7 O3 C8 C9 -6.6(4)
C7 O3 C8 C13 174.3(2)
O3 C8 C9 C10 -178.6(3)
C13 C8 C9 C10 0.5(4)
C8 C9 C10 C11 -1.1(4)
C9 C10 C11 C12 0.7(4)
C9 C10 C11 C15 -178.0(3)
C10 C11 C12 C13 0.2(4)
C15 C11 C12 C13 178.9(2)
C14 O4 C13 C12 -4.7(4)
C14 O4 C13 C8 176.4(3)
C11 C12 C13 O4 -179.5(3)
C11 C12 C13 C8 -0.7(4)
O3 C8 C13 O4 -1.5(4)
C9 C8 C13 O4 179.3(3)
O3 C8 C13 C12 179.6(2)
C9 C8 C13 C12 0.4(4)
N3 N2 C15 C11 -179.8(2)
C10 C11 C15 N2 -178.4(3)
C12 C11 C15 N2 2.8(4)
N2 N3 C16 O5 -3.9(4)
N2 N3 C16 C17 176.7(2)
O5 C16 C17 C18 3.9(4)
N3 C16 C17 C18 -176.7(3)
O5 C16 C17 C22 -174.6(3)
N3 C16 C17 C22 4.8(5)
C22 C17 C18 C19 -0.4(5)
C16 C17 C18 C19 -179.1(3)
C17 C18 C19 C20 1.3(5)
C18 C19 C20 C21 -0.9(6)
C19 C20 C21 C22 -0.2(5)
C23 O6 C22 C21 1.7(5)
C23 O6 C22 C17 -177.8(3)
C20 C21 C22 O6 -178.4(3)
C20 C21 C22 C17 1.1(5)
C18 C17 C22 O6 178.7(3)
C16 C17 C22 O6 -2.7(4)
C18 C17 C22 C21 -0.7(4)
C16 C17 C22 C21 177.8(3)
